data_1550536
loop_
_publ_author_name
'Siegfried, Adam'
'McAbee, Brett'
'Zotov, Vladimir'
'McMillen, Colin'
'Hanks, Timothy'

_publ_section_title
;
 Dichlorido(2,2'-methylenedipyridine)zinc(II)
;
_journal_coeditor_code SJ4199
_journal_issue 1
_journal_name_full IUCrData
_journal_page_first x190131
_journal_paper_doi 10.1107/S2414314619001317
_journal_volume 4
_journal_year 2019
_chemical_formula_iupac '[Zn Cl2 (C11 H10 N2)]'
_chemical_formula_moiety 'C11 H10 Cl2 N2 Zn'
_chemical_formula_sum 'C11 H10 Cl2 N2 Zn'
_chemical_formula_weight 306.48
_chemical_name_systematic
;
Dichlorido(2,2'-methylenedipyridine)zinc(II)
;
_space_group_crystal_system monoclinic
_space_group_IT_number 14
_space_group_name_Hall '-P 2ybc'
_space_group_name_H-M_alt 'P 1 21/c 1'
_symmetry_space_group_name_Hall '-P 2ybc'
_symmetry_space_group_name_H-M 'P 1 21/c 1'
_atom_sites_solution_hydrogens geom
_atom_sites_solution_primary dual
_atom_sites_solution_secondary difmap
_audit_creation_method SHELXL-2016/6
_cell_angle_alpha 90
_cell_angle_beta 111.467(2)
_cell_angle_gamma 90
_cell_formula_units_Z 4
_cell_length_a 12.1865(8)
_cell_length_b 7.6666(5)
_cell_length_c 14.1087(9)
_cell_measurement_reflns_used 9749
_cell_measurement_temperature 100(2)
_cell_measurement_theta_max 30.53
_cell_measurement_theta_min 3.08
_cell_volume 1226.72(14)
_computing_cell_refinement
;
SAINT (Bruker, 2015)
;
_computing_data_collection
;
APEX3 (Bruker, 2015)
;
_computing_data_reduction
;
SAINT (Bruker, 2015)
;
_computing_molecular_graphics
;
<i>SHELXL2016/6</i> (Sheldrick 2015b), Mercury (Macrae <i>et al.</i>,
2006)
;
_computing_publication_material
;
SHELXTL (Sheldrick 2008)
;
_computing_structure_refinement
;
<i>SHELXL2016/6</i> (Sheldrick 2015b)
;
_computing_structure_solution
;
SHELXT (Sheldrick 2015a)
;
_diffrn_ambient_temperature 100(2)
_diffrn_measured_fraction_theta_full 0.997
_diffrn_measured_fraction_theta_max 0.997
_diffrn_measurement_device_type 'Bruker D8 Venture Photon 100'
_diffrn_measurement_method '\f and \w scans'
_diffrn_radiation_type MoK\a
_diffrn_radiation_wavelength 0.71073
_diffrn_reflns_av_R_equivalents 0.0373
_diffrn_reflns_av_unetI/netI 0.0138
_diffrn_reflns_limit_h_max 15
_diffrn_reflns_limit_h_min -15
_diffrn_reflns_limit_k_max 9
_diffrn_reflns_limit_k_min -9
_diffrn_reflns_limit_l_max 17
_diffrn_reflns_limit_l_min -17
_diffrn_reflns_number 36532
_diffrn_reflns_theta_full 25.242
_diffrn_reflns_theta_max 26.500
_diffrn_reflns_theta_min 2.962
_diffrn_source 'Incoatec I\mS'
_exptl_absorpt_coefficient_mu 2.409
_exptl_absorpt_correction_T_max 1.0000
_exptl_absorpt_correction_T_min 0.9353
_exptl_absorpt_correction_type multi-scan
_exptl_absorpt_process_details
;
(<i>SADABS</i>; Bruker <i>et al.</i>, 2015)
;
_exptl_crystal_colour colourless
_exptl_crystal_density_diffrn 1.659
_exptl_crystal_description block
_exptl_crystal_F_000 616
_exptl_crystal_size_max 0.302
_exptl_crystal_size_mid 0.277
_exptl_crystal_size_min 0.178
_refine_diff_density_max 0.613
_refine_diff_density_min -0.390
_refine_ls_extinction_method none
_refine_ls_goodness_of_fit_ref 1.056
_refine_ls_hydrogen_treatment constr
_refine_ls_matrix_type full
_refine_ls_number_parameters 145
_refine_ls_number_reflns 2535
_refine_ls_number_restraints 0
_refine_ls_restrained_S_all 1.056
_refine_ls_R_factor_all 0.0224
_refine_ls_R_factor_gt 0.0208
_refine_ls_shift/su_max 0.002
_refine_ls_shift/su_mean 0.000
_refine_ls_structure_factor_coef Fsqd
_refine_ls_weighting_details 'w=1/[\s^2^(Fo^2^)+(0.0330P)^2^+0.6222P] where P=(Fo^2^+2Fc^2^)/3'
_refine_ls_weighting_scheme calc
_refine_ls_wR_factor_gt 0.0569
_refine_ls_wR_factor_ref 0.0579
_reflns_number_gt 2403
_reflns_number_total 2535
_reflns_threshold_expression 'I > 2\s(I)'
_cod_data_source_file sj4199sup1.cif
_cod_data_source_block I
_cod_database_code 1550536
_shelx_space_group_comment
;
The symmetry employed for this shelxl refinement is uniquely defined
by the following loop, which should always be used as a source of
symmetry information in preference to the above space-group names.
They are only intended as comments.
;
_shelx_estimated_absorpt_t_min 0.530
_shelx_estimated_absorpt_t_max 0.674

loop_
_space_group_symop_operation_xyz
'x, y, z'
'-x, y+1/2, -z+1/2'
'-x, -y, -z'
'x, -y-1/2, z-1/2'

loop_
_atom_site_type_symbol
_atom_site_label
_atom_site_fract_x
_atom_site_fract_y
_atom_site_fract_z
_atom_site_U_iso_or_equiv
_atom_site_adp_type
_atom_site_calc_flag
_atom_site_occupancy
Zn Zn1 0.25054(2) 0.61335(2) 0.78613(2) 0.02155(8) Uani d 1
Cl Cl1 0.15845(4) 0.86959(5) 0.76835(3) 0.02930(11) Uani d 1
Cl Cl2 0.28554(4) 0.47187(6) 0.93074(3) 0.03149(11) Uani d 1
N N1 0.16497(11) 0.45954(17) 0.66353(10) 0.0204(3) Uani d 1
N N2 0.39694(12) 0.62986(17) 0.74807(11) 0.0232(3) Uani d 1
C C1 0.09591(14) 0.3254(2) 0.66831(13) 0.0244(3) Uani d 1
H H1 0.085816 0.302370 0.730777 0.029 Uiso calc 1
C C2 0.03931(15) 0.2204(2) 0.58533(14) 0.0296(4) Uani d 1
H H2 -0.010838 0.128510 0.589795 0.036 Uiso calc 1
C C3 0.05713(16) 0.2519(2) 0.49547(14) 0.0315(4) Uani d 1
H H3 0.019904 0.180510 0.437488 0.038 Uiso calc 1
C C4 0.12949(16) 0.3878(2) 0.49059(13) 0.0274(4) Uani d 1
H H4 0.143354 0.409786 0.429657 0.033 Uiso calc 1
C C5 0.18135(14) 0.4911(2) 0.57555(12) 0.0221(3) Uani d 1
C C6 0.25566(16) 0.6490(2) 0.57328(13) 0.0274(4) Uani d 1
H H6A 0.256931 0.661095 0.503825 0.033 Uiso calc 1
H H6B 0.217720 0.754678 0.587617 0.033 Uiso calc 1
C C7 0.38120(15) 0.6402(2) 0.64853(14) 0.0254(4) Uani d 1
C C8 0.47631(18) 0.6456(3) 0.61739(16) 0.0339(4) Uani d 1
H H8 0.464084 0.654296 0.547079 0.041 Uiso calc 1
C C9 0.58986(18) 0.6380(3) 0.68982(18) 0.0390(5) Uani d 1
H H9 0.656123 0.643384 0.669675 0.047 Uiso calc 1
C C10 0.60542(17) 0.6227(2) 0.79139(17) 0.0359(4) Uani d 1
H H10 0.682304 0.614734 0.842075 0.043 Uiso calc 1
C C11 0.50713(16) 0.6192(2) 0.81785(15) 0.0295(4) Uani d 1
H H11 0.517557 0.609015 0.887723 0.035 Uiso calc 1

loop_
_atom_site_aniso_label
_atom_site_aniso_U_11
_atom_site_aniso_U_22
_atom_site_aniso_U_33
_atom_site_aniso_U_12
_atom_site_aniso_U_13
_atom_site_aniso_U_23
Zn1 0.02095(11) 0.02503(12) 0.02011(11) -0.00055(7) 0.00920(8) -0.00067(7)
Cl1 0.0301(2) 0.0269(2) 0.0332(2) 0.00416(16) 0.01431(18) 0.00072(16)
Cl2 0.0407(2) 0.0332(2) 0.0219(2) 0.00119(18) 0.01292(18) 0.00326(16)
N1 0.0189(6) 0.0213(7) 0.0206(6) 0.0017(5) 0.0068(5) 0.0028(5)
N2 0.0215(7) 0.0233(7) 0.0261(7) -0.0007(5) 0.0101(6) 0.0005(5)
C1 0.0201(8) 0.0236(8) 0.0283(9) 0.0024(6) 0.0076(6) 0.0067(7)
C2 0.0250(8) 0.0191(8) 0.0387(10) -0.0006(6) 0.0046(7) 0.0028(7)
C3 0.0309(9) 0.0245(9) 0.0313(9) 0.0050(7) 0.0021(7) -0.0064(7)
C4 0.0305(9) 0.0299(9) 0.0209(8) 0.0076(7) 0.0083(7) 0.0008(7)
C5 0.0214(7) 0.0238(8) 0.0207(8) 0.0037(6) 0.0072(6) 0.0037(6)
C6 0.0299(9) 0.0299(9) 0.0231(8) -0.0026(7) 0.0106(7) 0.0061(7)
C7 0.0280(9) 0.0216(8) 0.0299(9) -0.0013(6) 0.0143(7) 0.0029(7)
C8 0.0369(10) 0.0336(10) 0.0402(11) -0.0010(8) 0.0249(9) 0.0048(8)
C9 0.0311(10) 0.0353(10) 0.0608(14) 0.0021(8) 0.0287(10) 0.0098(9)
C10 0.0211(9) 0.0334(10) 0.0509(12) -0.0002(7) 0.0105(8) 0.0069(8)
C11 0.0238(9) 0.0300(9) 0.0324(9) -0.0018(7) 0.0075(7) 0.0012(7)

loop_
_atom_type_symbol
_atom_type_description
_atom_type_scat_dispersion_real
_atom_type_scat_dispersion_imag
_atom_type_scat_source
C C 0.0033 0.0016 'International Tables Vol C Tables 4.2.6.8 and 6.1.1.4'
H H 0.0000 0.0000 'International Tables Vol C Tables 4.2.6.8 and 6.1.1.4'
N N 0.0061 0.0033 'International Tables Vol C Tables 4.2.6.8 and 6.1.1.4'
Zn Zn 0.2839 1.4301 'International Tables Vol C Tables 4.2.6.8 and 6.1.1.4'
Cl Cl 0.1484 0.1585 'International Tables Vol C Tables 4.2.6.8 and 6.1.1.4'

loop_
_geom_angle_atom_site_label_1
_geom_angle_atom_site_label_2
_geom_angle_atom_site_label_3
_geom_angle
N1 Zn1 N2 92.15(6)
N1 Zn1 Cl2 111.45(4)
N2 Zn1 Cl2 112.35(4)
N1 Zn1 Cl1 109.52(4)
N2 Zn1 Cl1 111.53(4)
Cl2 Zn1 Cl1 117.084(18)
C1 N1 C5 119.28(14)
C1 N1 Zn1 122.33(11)
C5 N1 Zn1 118.37(11)
C11 N2 C7 119.28(15)
C11 N2 Zn1 122.44(12)
C7 N2 Zn1 118.13(11)
N1 C1 C2 122.05(16)
N1 C1 H1 119.0
C2 C1 H1 119.0
C1 C2 C3 118.60(16)
C1 C2 H2 120.7
C3 C2 H2 120.7
C4 C3 C2 119.57(16)
C4 C3 H3 120.2
C2 C3 H3 120.2
C5 C4 C3 119.11(17)
C5 C4 H4 120.4
C3 C4 H4 120.4
N1 C5 C4 121.35(16)
N1 C5 C6 116.91(14)
C4 C5 C6 121.70(15)
C7 C6 C5 114.08(14)
C7 C6 H6A 108.7
C5 C6 H6A 108.7
C7 C6 H6B 108.7
C5 C6 H6B 108.7
H6A C6 H6B 107.6
N2 C7 C8 121.10(17)
N2 C7 C6 117.13(15)
C8 C7 C6 121.76(17)
C7 C8 C9 119.38(19)
C7 C8 H8 120.3
C9 C8 H8 120.3
C10 C9 C8 119.28(18)
C10 C9 H9 120.4
C8 C9 H9 120.4
C11 C10 C9 118.67(18)
C11 C10 H10 120.7
C9 C10 H10 120.7
N2 C11 C10 122.26(19)
N2 C11 H11 118.9
C10 C11 H11 118.9

loop_
_geom_bond_atom_site_label_1
_geom_bond_atom_site_label_2
_geom_bond_distance
Zn1 N1 2.0372(14)
Zn1 N2 2.0466(14)
Zn1 Cl2 2.2101(5)
Zn1 Cl1 2.2306(5)
N1 C1 1.346(2)
N1 C5 1.349(2)
N2 C11 1.346(2)
N2 C7 1.348(2)
C1 C2 1.380(3)
C1 H1 0.9500
C2 C3 1.383(3)
C2 H2 0.9500
C3 C4 1.383(3)
C3 H3 0.9500
C4 C5 1.382(2)
C4 H4 0.9500
C5 C6 1.519(2)
C6 C7 1.511(2)
C6 H6A 0.9900
C6 H6B 0.9900
C7 C8 1.382(2)
C8 C9 1.388(3)
C8 H8 0.9500
C9 C10 1.380(3)
C9 H9 0.9500
C10 C11 1.379(3)
C10 H10 0.9500
C11 H11 0.9500

loop_
_geom_hbond_atom_site_label_D
_geom_hbond_atom_site_label_H
_geom_hbond_atom_site_label_A
_geom_hbond_site_symmetry_A
_geom_hbond_distance_DH
_geom_hbond_distance_HA
_geom_hbond_distance_DA
_geom_hbond_angle_DHA
C4 H4 Cl1 4_575 0.95 2.89 3.7719(19) 154.0
C11 H11 Cl2 3_667 0.95 2.86 3.591(2) 134.1
C10 H10 Cg1 2_656 0.95 2.99 3.718(2) 135

_cod_database_fobs_code 1550536
